data_4026301
loop_
_publ_author_name
'David F. Finnegan'
'Marc L. Snapper'

_publ_section_title
;
 Formation of Polycyclic Lactones through a Ruthenium-Catalyzed
 Ring-Closing Metathesis/Hetero-Pauson-Khand Reaction Sequence
;
_journal_name_full 'Journal of Organic Chemistry'
_journal_page_first 3644
_journal_page_last 3653
_journal_paper_doi 10.1021/jo200359c
_journal_volume 76
_journal_year 2011
_chemical_formula_moiety 'C15 H17 N O2'
_chemical_formula_sum 'C15 H17 N O2'
_chemical_formula_weight 243.30
_chemical_name_systematic
; 
 ? 
;
_space_group_IT_number 14
_symmetry_cell_setting monoclinic
_symmetry_space_group_name_Hall '-P 2ybc'
_symmetry_space_group_name_H-M 'P 1 21/c 1'
_atom_sites_solution_hydrogens geom
_atom_sites_solution_primary direct
_atom_sites_solution_secondary difmap
_audit_creation_method SHELXL-97
_cell_angle_alpha 90.00
_cell_angle_beta 99.370(3)
_cell_angle_gamma 90.00
_cell_formula_units_Z 4
_cell_length_a 11.509(2)
_cell_length_b 5.4181(11)
_cell_length_c 19.681(4)
_cell_measurement_reflns_used 2943
_cell_measurement_temperature 193(2)
_cell_measurement_theta_max 27.07
_cell_measurement_theta_min 2.53
_cell_volume 1210.9(4)
_computing_cell_refinement 'SMART, SAINT'
_computing_data_collection SMART
_computing_data_reduction SAINT
_computing_molecular_graphics 'SHELXP-93 (Sheldrick, 1993)'
_computing_publication_material 'SHELXCIF-93 (Sheldrick, 1993)'
_computing_structure_refinement 'SHELXL-97 (Sheldrick, 1997)'
_computing_structure_solution 'SHELXS-97 (Sheldrick, 1990)'
_diffrn_ambient_temperature 193(2)
_diffrn_measured_fraction_theta_full 0.999
_diffrn_measured_fraction_theta_max 0.999
_diffrn_measurement_device_type 'Bruker SMART APEX CCD'
_diffrn_measurement_method '0.3 deg wide \w exposures'
_diffrn_radiation_monochromator graphite
_diffrn_radiation_source 'normal-focus sealed tube'
_diffrn_radiation_type MoK\a
_diffrn_radiation_wavelength 0.71073
_diffrn_reflns_av_R_equivalents 0.0484
_diffrn_reflns_av_sigmaI/netI 0.0416
_diffrn_reflns_limit_h_max 14
_diffrn_reflns_limit_h_min -14
_diffrn_reflns_limit_k_max 6
_diffrn_reflns_limit_k_min -6
_diffrn_reflns_limit_l_max 24
_diffrn_reflns_limit_l_min -24
_diffrn_reflns_number 12019
_diffrn_reflns_theta_full 26.00
_diffrn_reflns_theta_max 26.00
_diffrn_reflns_theta_min 1.79
_exptl_absorpt_coefficient_mu 0.088
_exptl_absorpt_correction_T_max 0.9947
_exptl_absorpt_correction_T_min 0.9930
_exptl_absorpt_correction_type 'multi-scan (SADABS)'
_exptl_crystal_colour colorless
_exptl_crystal_density_diffrn 1.335
_exptl_crystal_density_method none
_exptl_crystal_description plate
_exptl_crystal_F_000 520
_exptl_crystal_size_max 0.08
_exptl_crystal_size_mid 0.08
_exptl_crystal_size_min 0.06
_refine_diff_density_max 0.222
_refine_diff_density_min -0.179
_refine_diff_density_rms 0.047
_refine_ls_extinction_coef na
_refine_ls_extinction_method none
_refine_ls_goodness_of_fit_ref 1.086
_refine_ls_hydrogen_treatment noref
_refine_ls_matrix_type full
_refine_ls_number_parameters 163
_refine_ls_number_reflns 2384
_refine_ls_number_restraints 179
_refine_ls_restrained_S_all 1.046
_refine_ls_R_factor_all 0.0750
_refine_ls_R_factor_gt 0.0540
_refine_ls_shift/su_max 0.000
_refine_ls_shift/su_mean 0.000
_refine_ls_structure_factor_coef Fsqd
_refine_ls_weighting_details 'calc w=1/[\s^2^(Fo^2^)+(0.0477P)^2^+0.9529P] where P=(Fo^2^+2Fc^2^)/3'
_refine_ls_weighting_scheme calc
_refine_ls_wR_factor_gt 0.1280
_refine_ls_wR_factor_ref 0.1378
_reflns_number_gt 1804
_reflns_number_total 2384
_reflns_threshold_expression >2sigma(I)
_cod_data_source_file jo200359c_si_002.cif
_cod_data_source_block C15H17NO2
_cod_database_code 4026301

loop_
_symmetry_equiv_pos_as_xyz
'x, y, z'
'-x, y+1/2, -z+1/2'
'-x, -y, -z'
'x, -y-1/2, z-1/2'

loop_
_atom_site_label
_atom_site_type_symbol
_atom_site_fract_x
_atom_site_fract_y
_atom_site_fract_z
_atom_site_U_iso_or_equiv
_atom_site_adp_type
_atom_site_occupancy
_atom_site_symmetry_multiplicity
_atom_site_calc_flag
_atom_site_refinement_flags
N1 N 0.24411(18) -0.0645(4) -0.03219(10) 0.0371(5) Uani 1 1 d U
O1 O 0.41315(14) 0.4646(3) 0.20546(8) 0.0395(4) Uani 1 1 d U
O2 O 0.31684(13) 0.4013(3) 0.09996(7) 0.0258(4) Uani 1 1 d U
C1 C 0.35588(18) 0.3280(4) 0.16545(11) 0.0264(5) Uani 1 1 d U
C2 C 0.31813(19) 0.0670(4) 0.17572(11) 0.0259(5) Uani 1 1 d U
H2A H 0.3855 -0.0429 0.1697 0.031 Uiso 1 1 calc R
C3 C 0.2896(2) 0.0197(5) 0.24731(11) 0.0351(6) Uani 1 1 d U
H3A H 0.2884 -0.1604 0.2556 0.042 Uiso 1 1 calc R
H3B H 0.3520 0.0928 0.2820 0.042 Uiso 1 1 calc R
C4 C 0.1714(2) 0.1296(5) 0.25558(11) 0.0342(6) Uani 1 1 d U
H4A H 0.1551 0.0961 0.3026 0.041 Uiso 1 1 calc R
H4B H 0.1731 0.3107 0.2491 0.041 Uiso 1 1 calc R
C5 C 0.0753(2) 0.0170(5) 0.20284(12) 0.0358(6) Uani 1 1 d U
H5A H -0.0017 0.0849 0.2097 0.043 Uiso 1 1 calc R
H5B H 0.0735 -0.1636 0.2103 0.043 Uiso 1 1 calc R
C6 C 0.09300(19) 0.0669(4) 0.12906(11) 0.0290(5) Uani 1 1 d U
H6A H 0.0395 -0.0472 0.0986 0.035 Uiso 1 1 calc R
C7 C 0.21983(18) 0.0202(4) 0.11483(11) 0.0236(5) Uani 1 1 d U
H7A H 0.2267 -0.1493 0.0958 0.028 Uiso 1 1 calc R
C8 C 0.23964(18) 0.2188(4) 0.06119(10) 0.0235(5) Uani 1 1 d U
C9 C 0.12105(19) 0.3442(4) 0.03947(11) 0.0302(5) Uani 1 1 d U
H9A H 0.1312 0.5182 0.0262 0.036 Uiso 1 1 calc R
H9B H 0.0736 0.2564 0.0004 0.036 Uiso 1 1 calc R
C10 C 0.06360(19) 0.3283(5) 0.10368(12) 0.0327(6) Uani 1 1 d U
H10A H -0.0226 0.3532 0.0924 0.039 Uiso 1 1 calc R
H10B H 0.0973 0.4519 0.1384 0.039 Uiso 1 1 calc R
C11 C 0.29406(19) 0.1337(4) 0.00060(10) 0.0246(5) Uani 1 1 d U
C12 C 0.3837(2) 0.2606(5) -0.02205(12) 0.0368(6) Uani 1 1 d U
H12A H 0.4175 0.4012 0.0024 0.044 Uiso 1 1 calc R
C13 C 0.4244(2) 0.1829(5) -0.08040(12) 0.0406(6) Uani 1 1 d U
H13A H 0.4863 0.2690 -0.0967 0.049 Uiso 1 1 calc R
C14 C 0.3744(2) -0.0201(5) -0.11468(12) 0.0367(6) Uani 1 1 d U
H14A H 0.4004 -0.0786 -0.1552 0.044 Uiso 1 1 calc R
C15 C 0.2855(2) -0.1363(5) -0.08859(12) 0.0420(6) Uani 1 1 d U
H15A H 0.2509 -0.2777 -0.1123 0.050 Uiso 1 1 calc R

loop_
_atom_site_aniso_label
_atom_site_aniso_U_11
_atom_site_aniso_U_22
_atom_site_aniso_U_33
_atom_site_aniso_U_23
_atom_site_aniso_U_13
_atom_site_aniso_U_12
N1 0.0453(12) 0.0361(12) 0.0323(11) -0.0102(9) 0.0137(9) -0.0129(10)
O1 0.0377(10) 0.0412(10) 0.0367(10) -0.0103(8) -0.0025(8) -0.0050(8)
O2 0.0310(8) 0.0213(8) 0.0247(8) -0.0021(6) 0.0033(6) -0.0055(6)
C1 0.0230(11) 0.0301(12) 0.0260(12) -0.0049(9) 0.0041(9) 0.0039(9)
C2 0.0279(11) 0.0258(11) 0.0248(11) 0.0009(9) 0.0062(9) 0.0082(9)
C3 0.0445(14) 0.0370(14) 0.0245(12) 0.0039(10) 0.0081(10) 0.0095(11)
C4 0.0442(14) 0.0361(13) 0.0254(12) 0.0013(10) 0.0151(10) 0.0062(11)
C5 0.0392(13) 0.0335(13) 0.0387(14) -0.0009(11) 0.0186(11) -0.0037(11)
C6 0.0280(12) 0.0304(12) 0.0293(12) -0.0047(10) 0.0070(9) -0.0067(10)
C7 0.0281(11) 0.0184(10) 0.0256(11) -0.0010(8) 0.0080(9) -0.0010(9)
C8 0.0251(11) 0.0214(11) 0.0233(11) -0.0022(9) 0.0017(8) -0.0057(9)
C9 0.0319(12) 0.0309(13) 0.0260(11) 0.0006(9) -0.0001(9) 0.0023(10)
C10 0.0238(12) 0.0400(14) 0.0337(13) -0.0028(10) 0.0031(9) 0.0053(10)
C11 0.0281(11) 0.0236(11) 0.0215(11) 0.0021(9) 0.0022(9) 0.0005(9)
C12 0.0390(13) 0.0389(14) 0.0345(13) -0.0090(11) 0.0116(11) -0.0124(11)
C13 0.0405(14) 0.0494(16) 0.0357(13) -0.0041(12) 0.0169(11) -0.0117(12)
C14 0.0410(14) 0.0472(15) 0.0232(12) -0.0040(11) 0.0087(10) 0.0009(12)
C15 0.0522(16) 0.0427(15) 0.0327(13) -0.0147(12) 0.0119(12) -0.0127(12)

loop_
_atom_type_symbol
_atom_type_description
_atom_type_scat_dispersion_real
_atom_type_scat_dispersion_imag
_atom_type_scat_source
C C 0.0033 0.0016 'International Tables Vol C Tables 4.2.6.8 and 6.1.1.4'
H H 0.0000 0.0000 'International Tables Vol C Tables 4.2.6.8 and 6.1.1.4'
N N 0.0061 0.0033 'International Tables Vol C Tables 4.2.6.8 and 6.1.1.4'
O O 0.0106 0.0060 'International Tables Vol C Tables 4.2.6.8 and 6.1.1.4'

loop_
_geom_angle_atom_site_label_1
_geom_angle_atom_site_label_2
_geom_angle_atom_site_label_3
_geom_angle
C11 N1 C15 116.9(2)
C1 O2 C8 112.27(16)
O1 C1 O2 120.5(2)
O1 C1 C2 129.3(2)
O2 C1 C2 110.22(18)
C1 C2 C3 113.21(19)
C1 C2 C7 104.11(17)
C3 C2 C7 117.05(18)
C4 C3 C2 111.47(18)
C5 C4 C3 109.6(2)
C4 C5 C6 112.69(19)
C10 C6 C5 114.91(19)
C10 C6 C7 104.95(17)
C5 C6 C7 114.76(19)
C2 C7 C8 104.26(16)
C2 C7 C6 115.42(17)
C8 C7 C6 104.88(17)
O2 C8 C11 108.98(16)
O2 C8 C9 106.64(17)
C11 C8 C9 112.56(17)
O2 C8 C7 105.00(15)
C11 C8 C7 116.92(17)
C9 C8 C7 106.05(17)
C10 C9 C8 103.45(17)
C9 C10 C6 102.83(18)
N1 C11 C12 122.2(2)
N1 C11 C8 115.30(18)
C12 C11 C8 122.34(19)
C11 C12 C13 119.6(2)
C14 C13 C12 119.1(2)
C13 C14 C15 117.7(2)
N1 C15 C14 124.5(2)

loop_
_geom_bond_atom_site_label_1
_geom_bond_atom_site_label_2
_geom_bond_distance
N1 C11 1.334(3)
N1 C15 1.335(3)
O1 C1 1.197(3)
O2 C1 1.353(3)
O2 C8 1.459(2)
C1 C2 1.503(3)
C2 C3 1.520(3)
C2 C7 1.529(3)
C3 C4 1.518(3)
C4 C5 1.516(3)
C5 C6 1.523(3)
C6 C10 1.522(3)
C6 C7 1.551(3)
C7 C8 1.550(3)
C8 C11 1.507(3)
C8 C9 1.522(3)
C9 C10 1.521(3)
C11 C12 1.373(3)
C12 C13 1.375(3)
C13 C14 1.367(4)
C14 C15 1.371(3)

loop_
_geom_torsion_atom_site_label_1
_geom_torsion_atom_site_label_2
_geom_torsion_atom_site_label_3
_geom_torsion_atom_site_label_4
_geom_torsion
C8 O2 C1 O1 -174.54(19)
C8 O2 C1 C2 6.3(2)
O1 C1 C2 C3 35.8(3)
O2 C1 C2 C3 -145.16(18)
O1 C1 C2 C7 164.0(2)
O2 C1 C2 C7 -17.0(2)
C1 C2 C3 C4 75.4(2)
C7 C2 C3 C4 -45.7(3)
C2 C3 C4 C5 59.4(3)
C3 C4 C5 C6 -60.9(3)
C4 C5 C6 C10 -75.2(3)
C4 C5 C6 C7 46.7(3)
C1 C2 C7 C8 20.1(2)
C3 C2 C7 C8 145.84(19)
C1 C2 C7 C6 -94.4(2)
C3 C2 C7 C6 31.4(3)
C10 C6 C7 C2 95.8(2)
C5 C6 C7 C2 -31.3(3)
C10 C6 C7 C8 -18.3(2)
C5 C6 C7 C8 -145.39(19)
C1 O2 C8 C11 -119.01(18)
C1 O2 C8 C9 119.25(18)
C1 O2 C8 C7 7.0(2)
C2 C7 C8 O2 -16.9(2)
C6 C7 C8 O2 104.86(18)
C2 C7 C8 C11 104.0(2)
C6 C7 C8 C11 -134.24(18)
C2 C7 C8 C9 -129.54(17)
C6 C7 C8 C9 -7.8(2)
O2 C8 C9 C10 -80.6(2)
C11 C8 C9 C10 159.99(18)
C7 C8 C9 C10 31.0(2)
C8 C9 C10 C6 -42.4(2)
C5 C6 C10 C9 164.54(18)
C7 C6 C10 C9 37.5(2)
C15 N1 C11 C12 0.2(3)
C15 N1 C11 C8 176.1(2)
O2 C8 C11 N1 168.37(18)
C9 C8 C11 N1 -73.6(2)
C7 C8 C11 N1 49.6(3)
O2 C8 C11 C12 -15.7(3)
C9 C8 C11 C12 102.4(2)
C7 C8 C11 C12 -134.5(2)
N1 C11 C12 C13 0.0(4)
C8 C11 C12 C13 -175.7(2)
C11 C12 C13 C14 0.0(4)
C12 C13 C14 C15 0.0(4)
C11 N1 C15 C14 -0.3(4)
C13 C14 C15 N1 0.2(4)
